data_4070240
loop_
_publ_author_name
'Winkelmann, Ole H.'
'Riekstins, Andrei'
'Nolan, Steven P.'
'Navarro, Oscar'

_publ_section_title
;
 A Comparative Study on (NHC)Pd(acac)Cl Complexes (NHC = N-heterocyclic
 carbene): Indications for the Origin of the Different Reactivity of
 Saturated and Unsaturated NHC in Cross-Coupling Reactions
;
_journal_issue 19
_journal_name_full Organometallics
_journal_page_first 5809
_journal_paper_doi 10.1021/om900677v
_journal_volume 28
_journal_year 2009
_chemical_formula_sum 'C34 H47 Cl7 N2 O2 Pd'
_chemical_formula_weight 870.29
_chemical_name_systematic
; 
 ? 
;
_space_group_IT_number 4
_symmetry_cell_setting monoclinic
_symmetry_space_group_name_Hall 'P 2yb'
_symmetry_space_group_name_H-M 'P 1 21 1'
_atom_sites_solution_hydrogens geom
_atom_sites_solution_primary direct
_atom_sites_solution_secondary difmap
_audit_creation_method SHELXL-97
_cell_angle_alpha 90.00
_cell_angle_beta 91.63(3)
_cell_angle_gamma 90.00
_cell_formula_units_Z 4
_cell_length_a 15.724(9)
_cell_length_b 12.999(6)
_cell_length_c 19.596(6)
_cell_measurement_reflns_used 6706
_cell_measurement_temperature 173(2)
_cell_measurement_theta_max 4.066
_cell_measurement_theta_min 2.033
_cell_volume 4004(3)
_computing_structure_refinement 'SHELXL-97 (Sheldrick, 1997)'
_computing_structure_solution 'SHELXS-97 (Sheldrick, 1990)'
_diffrn_ambient_temperature 173(2)
_diffrn_measured_fraction_theta_full 0.877
_diffrn_measured_fraction_theta_max 0.877
_diffrn_radiation_monochromator graphite
_diffrn_radiation_source 'fine-focus sealed tube'
_diffrn_radiation_type MoK\a
_diffrn_radiation_wavelength 0.71075
_diffrn_reflns_av_R_equivalents 0.0288
_diffrn_reflns_av_sigmaI/netI 0.0509
_diffrn_reflns_limit_h_max 21
_diffrn_reflns_limit_h_min -22
_diffrn_reflns_limit_k_max 19
_diffrn_reflns_limit_k_min -18
_diffrn_reflns_limit_l_max 27
_diffrn_reflns_limit_l_min -30
_diffrn_reflns_number 52535
_diffrn_reflns_theta_full 33.44
_diffrn_reflns_theta_max 33.44
_diffrn_reflns_theta_min 1.30
_exptl_absorpt_coefficient_mu 0.962
_exptl_absorpt_correction_T_max 0.8691
_exptl_absorpt_correction_T_min 0.6295
_exptl_absorpt_correction_type multi-scan
_exptl_absorpt_process_details Rigaku
_exptl_crystal_colour yellow
_exptl_crystal_density_diffrn 1.444
_exptl_crystal_density_method 'not measured'
_exptl_crystal_description prism
_exptl_crystal_F_000 1784
_exptl_crystal_size_max 0.53
_exptl_crystal_size_mid 0.41
_exptl_crystal_size_min 0.15
_refine_diff_density_max 1.132
_refine_diff_density_min -1.138
_refine_diff_density_rms 0.082
_refine_ls_abs_structure_details 'Flack H D (1983), Acta Cryst. A39, 876-881'
_refine_ls_abs_structure_Flack 0.00
_refine_ls_extinction_method none
_refine_ls_goodness_of_fit_ref 1.081
_refine_ls_hydrogen_treatment constr
_refine_ls_matrix_type full
_refine_ls_number_parameters 840
_refine_ls_number_reflns 26329
_refine_ls_number_restraints 1
_refine_ls_restrained_S_all 1.081
_refine_ls_R_factor_all 0.0604
_refine_ls_R_factor_gt 0.0422
_refine_ls_shift/su_max 1.746
_refine_ls_shift/su_mean 0.270
_refine_ls_structure_factor_coef Fsqd
_refine_ls_weighting_details 'calc w=1/[\s^2^(Fo^2^)+(0.0442P)^2^+1.0730P] where P=(Fo^2^+2Fc^2^)/3'
_refine_ls_weighting_scheme calc
_refine_ls_wR_factor_gt 0.0978
_refine_ls_wR_factor_ref 0.1109
_reflns_number_gt 20649
_reflns_number_total 26329
_reflns_threshold_expression >2sigma(I)
_cod_data_source_file om900677v_si_002.cif
_cod_data_source_block shelxl
_cod_depositor_comments
;
The following automatic conversions were performed:
'_atom_site_symetry_multiplicity' tag replaced with
'_atom_site_symmetry_multiplicity'.

Automatic conversion script
Id: cif_correct_tags 1440 2010-10-19 06:21:57Z saulius 

The following automatic conversions were performed:

'_exptl_absorpt_correction_type' value 'Multi-scan' changed to
'multi-scan' according to
/home/saulius/struct/CIF-dictionaries/cif_core.dic dictionary named
'cif_core.dic' version 2.4.2 from 2011-04-26.

Automatic conversion script
Id: cif_fix_values 1715 2011-07-08 13:25:40Z adriana 
;
_cod_original_sg_symbol_H-M P21
_cod_database_code 4070240

loop_
_symmetry_equiv_pos_as_xyz
'x, y, z'
'-x, y+1/2, -z'

loop_
_atom_site_label
_atom_site_type_symbol
_atom_site_fract_x
_atom_site_fract_y
_atom_site_fract_z
_atom_site_U_iso_or_equiv
_atom_site_adp_type
_atom_site_occupancy
_atom_site_symmetry_multiplicity
_atom_site_calc_flag
_atom_site_refinement_flags
Pd1 Pd 0.35062(4) 0.296632(18) 0.30518(3) 0.02218(12) Uani 1 1 d .
Pd2 Pd -0.14941(3) 0.453685(17) 0.30533(3) 0.02180(11) Uani 1 1 d .
Cl1 Cl 0.41097(16) 0.22742(18) 0.21389(12) 0.0356(5) Uani 1 1 d .
Cl2 Cl -0.08966(16) 0.52339(18) 0.21380(12) 0.0354(5) Uani 1 1 d .
Cl3 Cl 0.0186(2) 0.6122(3) 0.04981(16) 0.0627(8) Uani 1 1 d .
Cl4 Cl 0.1395(2) 0.7283(3) 0.13292(17) 0.0733(9) Uani 1 1 d .
Cl5 Cl -0.0211(3) 0.8214(2) 0.08495(18) 0.0847(11) Uani 1 1 d .
Cl6 Cl 0.4822(3) -0.0731(3) 0.08603(16) 0.0847(11) Uani 1 1 d .
Cl7 Cl 0.6398(2) 0.0234(2) 0.13509(17) 0.0703(9) Uani 1 1 d .
Cl8 Cl 0.5184(2) 0.1379(3) 0.05051(15) 0.0635(8) Uani 1 1 d .
Cl9 Cl 0.48843(17) -0.0455(3) 0.40050(13) 0.0531(6) Uani 1 1 d .
Cl10 Cl 0.4331(2) -0.0604(2) 0.25984(14) 0.0617(8) Uani 1 1 d .
Cl11 Cl 0.32343(16) 0.0330(2) 0.35461(15) 0.0540(6) Uani 1 1 d .
Cl12 Cl 0.82125(16) 0.7249(3) 0.35234(16) 0.0705(9) Uani 1 1 d .
Cl13 Cl 0.98815(17) 0.7924(3) 0.40123(14) 0.0562(7) Uani 1 1 d .
Cl14 Cl 0.9341(2) 0.8111(2) 0.25957(14) 0.0590(8) Uani 1 1 d .
O1 O 0.4606(4) 0.2560(5) 0.3593(3) 0.0300(12) Uani 1 1 d .
O2 O 0.2984(4) 0.3557(5) 0.3870(3) 0.0299(13) Uani 1 1 d .
O3 O -0.0383(4) 0.4956(5) 0.3599(3) 0.0330(13) Uani 1 1 d .
O4 O -0.2017(4) 0.3925(5) 0.3874(3) 0.0310(13) Uani 1 1 d .
N1 N 0.1725(4) 0.2814(5) 0.2474(4) 0.0282(15) Uani 1 1 d .
N2 N 0.2281(4) 0.4324(5) 0.2307(3) 0.0252(14) Uani 1 1 d .
N3 N -0.2722(4) 0.3185(5) 0.2305(4) 0.0287(15) Uani 1 1 d .
N4 N -0.3275(4) 0.4684(5) 0.2482(3) 0.0248(13) Uani 1 1 d .
C1 C 0.2445(4) 0.3374(5) 0.2546(3) 0.0253(16) Uani 1 1 d .
C2 C 0.0987(5) 0.3434(7) 0.2221(5) 0.047(2) Uani 1 1 d .
H2A H 0.0555 0.3499 0.2576 0.056 Uiso 1 1 calc R
H2B H 0.0718 0.3115 0.1810 0.056 Uiso 1 1 calc R
C3 C 0.1371(6) 0.4497(8) 0.2049(5) 0.0422(18) Uani 1 1 d .
H3A H 0.1341 0.4639 0.1552 0.051 Uiso 1 1 calc R
H3B H 0.1092 0.5061 0.2297 0.051 Uiso 1 1 calc R
C4 C 0.2902(5) 0.5119(5) 0.2220(4) 0.0253(15) Uani 1 1 d .
C5 C 0.3015(5) 0.5880(6) 0.2692(5) 0.0337(19) Uani 1 1 d .
C6 C 0.3626(6) 0.6668(7) 0.2603(4) 0.0390(19) Uani 1 1 d .
H6A H 0.3739 0.7166 0.2949 0.047 Uiso 1 1 calc R
C7 C 0.4043(7) 0.6686(7) 0.2007(5) 0.052(2) Uani 1 1 d .
H7A H 0.4403 0.7251 0.1909 0.062 Uiso 1 1 calc R
C8 C 0.3954(6) 0.5897(7) 0.1538(5) 0.046(2) Uani 1 1 d .
H8A H 0.4311 0.5879 0.1156 0.056 Uiso 1 1 calc R
C9 C 0.3338(6) 0.5113(6) 0.1620(4) 0.0305(17) Uani 1 1 d .
C10 C 0.3154(6) 0.4326(7) 0.1050(4) 0.038(2) Uani 1 1 d .
H10A H 0.2867 0.3720 0.1257 0.045 Uiso 1 1 calc R
C11 C 0.3959(7) 0.3953(7) 0.0738(5) 0.054(3) Uani 1 1 d .
H11A H 0.4367 0.3754 0.1101 0.081 Uiso 1 1 calc R
H11B H 0.4202 0.4505 0.0465 0.081 Uiso 1 1 calc R
H11C H 0.3832 0.3358 0.0446 0.081 Uiso 1 1 calc R
C12 C 0.2547(7) 0.4781(9) 0.0507(5) 0.068(3) Uani 1 1 d .
H12A H 0.2438 0.4272 0.0146 0.101 Uiso 1 1 calc R
H12B H 0.2804 0.5397 0.0310 0.101 Uiso 1 1 calc R
H12C H 0.2009 0.4967 0.0717 0.101 Uiso 1 1 calc R
C13 C 0.2485(6) 0.5964(6) 0.3297(4) 0.0368(19) Uani 1 1 d .
H13A H 0.2210 0.5279 0.3360 0.044 Uiso 1 1 calc R
C14 C 0.1771(8) 0.6738(9) 0.3172(6) 0.063(3) Uani 1 1 d .
H14A H 0.1425 0.6524 0.2773 0.094 Uiso 1 1 calc R
H14B H 0.2015 0.7418 0.3088 0.094 Uiso 1 1 calc R
H14C H 0.1415 0.6768 0.3573 0.094 Uiso 1 1 calc R
C15 C 0.2999(6) 0.6201(8) 0.3967(4) 0.047(2) Uiso 1 1 d .
H15A H 0.3400 0.5639 0.4064 0.071 Uiso 1 1 calc R
H15B H 0.2608 0.6268 0.4345 0.071 Uiso 1 1 calc R
H15C H 0.3314 0.6846 0.3914 0.071 Uiso 1 1 calc R
C16 C 0.5589(6) 0.2308(8) 0.4527(4) 0.050(3) Uani 1 1 d .
H16A H 0.6052 0.2670 0.4304 0.076 Uiso 1 1 calc R
H16B H 0.5650 0.1565 0.4457 0.076 Uiso 1 1 calc R
H16C H 0.5613 0.2458 0.5018 0.076 Uiso 1 1 calc R
C17 C 0.4721(4) 0.2672(6) 0.4216(4) 0.0285(16) Uani 1 1 d .
C18 C 0.4127(5) 0.3073(7) 0.4657(4) 0.0315(17) Uani 1 1 d .
H18A H 0.4268 0.3055 0.5132 0.038 Uiso 1 1 calc R
C19 C 0.3355(5) 0.3491(6) 0.4468(4) 0.0345(18) Uani 1 1 d .
C20 C 0.2849(6) 0.3963(7) 0.5026(4) 0.043(2) Uani 1 1 d .
H20A H 0.2247 0.3992 0.4882 0.064 Uiso 1 1 calc R
H20B H 0.3058 0.4660 0.5121 0.064 Uiso 1 1 calc R
H20C H 0.2911 0.3543 0.5440 0.064 Uiso 1 1 calc R
C21 C 0.2084(6) 0.1372(9) 0.1386(4) 0.045(2) Uani 1 1 d .
H21A H 0.2366 0.2055 0.1453 0.054 Uiso 1 1 calc R
C22 C 0.2723(7) 0.0659(11) 0.1109(6) 0.070(4) Uani 1 1 d .
H22A H 0.3123 0.0450 0.1475 0.105 Uiso 1 1 calc R
H22B H 0.3033 0.1005 0.0748 0.105 Uiso 1 1 calc R
H22C H 0.2434 0.0049 0.0920 0.105 Uiso 1 1 calc R
C23 C 0.1310(8) 0.1533(15) 0.0874(5) 0.099(6) Uani 1 1 d .
H23A H 0.0879 0.1959 0.1090 0.149 Uiso 1 1 calc R
H23B H 0.1062 0.0863 0.0752 0.149 Uiso 1 1 calc R
H23C H 0.1504 0.1876 0.0462 0.149 Uiso 1 1 calc R
C24 C 0.1622(5) 0.1724(5) 0.2577(4) 0.0245(15) Uani 1 1 d .
C25 C 0.1784(5) 0.1030(7) 0.2056(4) 0.0358(18) Uani 1 1 d .
C26 C 0.1575(6) 0.0006(8) 0.2162(5) 0.045(2) Uani 1 1 d .
H26A H 0.1671 -0.0470 0.1804 0.054 Uiso 1 1 calc R
C27 C 0.1249(6) -0.0345(7) 0.2732(5) 0.043(2) Uani 1 1 d .
H27A H 0.1112 -0.1052 0.2781 0.052 Uiso 1 1 calc R
C28 C 0.1108(6) 0.0366(6) 0.3272(4) 0.0331(17) Uani 1 1 d .
H28A H 0.0882 0.0132 0.3689 0.040 Uiso 1 1 calc R
C29 C 0.1307(5) 0.1413(5) 0.3188(4) 0.0258(14) Uani 1 1 d .
C30 C 0.1130(5) 0.2156(6) 0.3772(4) 0.0315(17) Uani 1 1 d .
H30A H 0.1336 0.2858 0.3648 0.038 Uiso 1 1 calc R
C31 C 0.1607(7) 0.1797(8) 0.4437(4) 0.050(2) Uani 1 1 d .
H31A H 0.1547 0.2319 0.4793 0.074 Uiso 1 1 calc R
H31B H 0.2211 0.1698 0.4346 0.074 Uiso 1 1 calc R
H31C H 0.1363 0.1146 0.4591 0.074 Uiso 1 1 calc R
C32 C 0.0200(6) 0.2205(8) 0.3895(5) 0.053(2) Uiso 1 1 d .
H32A H -0.0105 0.2395 0.3471 0.079 Uiso 1 1 calc R
H32B H 0.0093 0.2721 0.4247 0.079 Uiso 1 1 calc R
H32C H 0.0003 0.1531 0.4049 0.079 Uiso 1 1 calc R
C33 C -0.2566(4) 0.4129(5) 0.2542(3) 0.0198(13) Uani 1 1 d .
C34 C -0.4029(6) 0.4042(7) 0.2262(5) 0.0411(19) Uani 1 1 d .
H34A H -0.4403 0.3897 0.2649 0.049 Uiso 1 1 calc R
H34B H -0.4364 0.4377 0.1890 0.049 Uiso 1 1 calc R
C35 C -0.3609(5) 0.3112(7) 0.2027(4) 0.0374(17) Uani 1 1 d .
H35A H -0.3618 0.3084 0.1522 0.045 Uiso 1 1 calc R
H35B H -0.3894 0.2491 0.2202 0.045 Uiso 1 1 calc R
C36 C -0.2088(5) 0.2397(6) 0.2190(4) 0.0297(17) Uani 1 1 d .
C37 C -0.1971(6) 0.1598(6) 0.2694(4) 0.0328(19) Uani 1 1 d .
C38 C -0.1384(7) 0.0866(7) 0.2565(5) 0.055(3) Uani 1 1 d .
H38A H -0.1325 0.0306 0.2874 0.066 Uiso 1 1 calc R
C39 C -0.0883(7) 0.0889(8) 0.2023(6) 0.048(2) Uani 1 1 d .
H39A H -0.0415 0.0432 0.1983 0.057 Uiso 1 1 calc R
C40 C -0.1083(6) 0.1615(7) 0.1524(4) 0.044(2) Uani 1 1 d .
H40A H -0.0809 0.1563 0.1100 0.053 Uiso 1 1 calc R
C41 C -0.1649(6) 0.2395(6) 0.1605(4) 0.035(2) Uani 1 1 d .
C42 C -0.1839(6) 0.3157(7) 0.1040(4) 0.040(2) Uani 1 1 d .
H42A H -0.2157 0.3747 0.1237 0.048 Uiso 1 1 calc R
C43 C -0.2415(6) 0.2661(9) 0.0457(4) 0.059(3) Uani 1 1 d .
H43A H -0.2904 0.2322 0.0659 0.088 Uiso 1 1 calc R
H43B H -0.2083 0.2154 0.0208 0.088 Uiso 1 1 calc R
H43C H -0.2616 0.3200 0.0142 0.088 Uiso 1 1 calc R
C44 C -0.1019(6) 0.3577(8) 0.0744(5) 0.052(3) Uani 1 1 d .
H44A H -0.0715 0.3990 0.1091 0.077 Uiso 1 1 calc R
H44B H -0.1159 0.4007 0.0346 0.077 Uiso 1 1 calc R
H44C H -0.0658 0.3003 0.0606 0.077 Uiso 1 1 calc R
C45 C -0.2534(6) 0.1541(7) 0.3303(4) 0.0356(19) Uani 1 1 d .
H45A H -0.2832 0.2213 0.3364 0.043 Uiso 1 1 calc R
C46 C -0.2001(6) 0.1282(8) 0.3949(4) 0.049(2) Uani 1 1 d .
H46A H -0.1499 0.1728 0.3976 0.073 Uiso 1 1 calc R
H46B H -0.1820 0.0561 0.3932 0.073 Uiso 1 1 calc R
H46C H -0.2344 0.1390 0.4353 0.073 Uiso 1 1 calc R
C47 C -0.3202(7) 0.0665(8) 0.3180(5) 0.054(2) Uani 1 1 d .
H47A H -0.3561 0.0830 0.2777 0.081 Uiso 1 1 calc R
H47B H -0.3558 0.0602 0.3580 0.081 Uiso 1 1 calc R
H47C H -0.2906 0.0013 0.3104 0.081 Uiso 1 1 calc R
C48 C -0.3379(4) 0.5767(5) 0.2600(4) 0.0269(15) Uani 1 1 d .
C49 C -0.3700(5) 0.6122(6) 0.3204(4) 0.0270(16) Uani 1 1 d .
C50 C -0.3866(6) 0.7163(6) 0.3252(5) 0.0357(19) Uani 1 1 d .
H50A H -0.4087 0.7413 0.3667 0.043 Uiso 1 1 calc R
C51 C -0.3737(6) 0.7819(6) 0.2766(4) 0.041(2) Uani 1 1 d .
H51A H -0.3867 0.8526 0.2831 0.049 Uiso 1 1 calc R
C52 C -0.3415(6) 0.7493(6) 0.2159(5) 0.039(2) Uani 1 1 d .
H52A H -0.3302 0.7974 0.1808 0.047 Uiso 1 1 calc R
C53 C -0.3255(5) 0.6444(6) 0.2063(4) 0.0295(16) Uani 1 1 d .
C54 C -0.2922(6) 0.6076(9) 0.1401(5) 0.043(2) Uani 1 1 d .
H54A H -0.2629 0.5401 0.1478 0.052 Uiso 1 1 calc R
C55 C -0.3664(7) 0.5917(13) 0.0877(5) 0.082(4) Uani 1 1 d .
H55A H -0.4060 0.5404 0.1051 0.123 Uiso 1 1 calc R
H55B H -0.3440 0.5677 0.0444 0.123 Uiso 1 1 calc R
H55C H -0.3965 0.6571 0.0804 0.123 Uiso 1 1 calc R
C56 C -0.2282(7) 0.6839(9) 0.1105(5) 0.055(3) Uani 1 1 d .
H56A H -0.1819 0.6961 0.1440 0.082 Uiso 1 1 calc R
H56B H -0.2571 0.7490 0.0999 0.082 Uiso 1 1 calc R
H56C H -0.2049 0.6552 0.0687 0.082 Uiso 1 1 calc R
C57 C -0.3852(5) 0.5405(7) 0.3771(4) 0.0368(19) Uani 1 1 d .
H57A H -0.3637 0.4714 0.3633 0.044 Uiso 1 1 calc R
C58 C -0.3365(7) 0.5715(8) 0.4422(4) 0.051(3) Uani 1 1 d .
H58A H -0.2753 0.5627 0.4357 0.077 Uiso 1 1 calc R
H58B H -0.3544 0.5282 0.4800 0.077 Uiso 1 1 calc R
H58C H -0.3484 0.6438 0.4525 0.077 Uiso 1 1 calc R
C59 C -0.4845(5) 0.5316(7) 0.3836(5) 0.054(2) Uani 1 1 d .
H59A H -0.5094 0.5026 0.3415 0.081 Uiso 1 1 calc R
H59B H -0.5085 0.6001 0.3914 0.081 Uiso 1 1 calc R
H59C H -0.4974 0.4867 0.4221 0.081 Uiso 1 1 calc R
C60 C 0.0582(6) 0.5169(8) 0.4551(5) 0.050(3) Uani 1 1 d .
H60A H 0.1003 0.5179 0.4192 0.075 Uiso 1 1 calc R
H60B H 0.0764 0.4685 0.4909 0.075 Uiso 1 1 calc R
H60C H 0.0531 0.5860 0.4746 0.075 Uiso 1 1 calc R
C61 C -0.0274(5) 0.4834(6) 0.4249(4) 0.0338(18) Uani 1 1 d .
C62 C -0.0854(5) 0.4401(6) 0.4653(4) 0.0290(15) Uani 1 1 d .
H62A H -0.0701 0.4372 0.5126 0.035 Uiso 1 1 calc R
C63 C -0.1668(4) 0.3979(5) 0.4468(4) 0.0254(14) Uani 1 1 d .
C64 C -0.2164(6) 0.3531(7) 0.5011(3) 0.043(2) Uani 1 1 d .
H64A H -0.2545 0.3003 0.4818 0.065 Uiso 1 1 calc R
H64B H -0.2501 0.4071 0.5224 0.065 Uiso 1 1 calc R
H64C H -0.1779 0.3220 0.5354 0.065 Uiso 1 1 calc R
C65 C 0.5318(7) 0.0424(9) 0.1153(5) 0.054(2) Uani 1 1 d .
H65A H 0.5030 0.0663 0.1573 0.065 Uiso 1 1 calc R
C66 C 0.4263(6) 0.0121(6) 0.3330(5) 0.0360(19) Uani 1 1 d .
H66A H 0.4521 0.0807 0.3234 0.043 Uiso 1 1 calc R
C67 C 0.0283(7) 0.7072(9) 0.1099(5) 0.057(3) Uani 1 1 d .
H67A H -0.0004 0.6824 0.1518 0.068 Uiso 1 1 calc R
C68 C 0.9283(6) 0.7346(6) 0.3328(4) 0.0327(18) Uani 1 1 d .
H68A H 0.9516 0.6646 0.3233 0.039 Uiso 1 1 calc R

loop_
_atom_site_aniso_label
_atom_site_aniso_U_11
_atom_site_aniso_U_22
_atom_site_aniso_U_33
_atom_site_aniso_U_23
_atom_site_aniso_U_13
_atom_site_aniso_U_12
Pd1 0.0211(3) 0.0228(3) 0.0227(3) 0.0002(2) 0.0014(2) 0.0004(2)
Pd2 0.0207(3) 0.0226(2) 0.0221(3) -0.0005(2) 0.0010(2) -0.0010(2)
Cl1 0.0325(11) 0.0455(12) 0.0290(10) -0.0052(9) 0.0056(8) 0.0064(9)
Cl2 0.0338(11) 0.0434(11) 0.0293(10) 0.0036(9) 0.0063(9) -0.0078(9)
Cl3 0.066(2) 0.0649(18) 0.0571(17) -0.0006(16) -0.0065(14) -0.0099(17)
Cl4 0.085(2) 0.0776(19) 0.0571(16) -0.0095(14) -0.0098(16) -0.0191(17)
Cl5 0.094(2) 0.0632(17) 0.100(2) 0.0311(16) 0.0518(19) 0.0217(16)
Cl6 0.102(2) 0.088(2) 0.0658(16) -0.0319(15) 0.0397(16) -0.0393(18)
Cl7 0.093(2) 0.0520(14) 0.0647(17) 0.0004(13) -0.0202(17) 0.0059(14)
Cl8 0.065(2) 0.075(2) 0.0506(16) 0.0016(16) -0.0054(14) 0.0117(17)
Cl9 0.0446(13) 0.0624(13) 0.0520(13) 0.0111(13) -0.0038(11) 0.0129(13)
Cl10 0.091(2) 0.0460(15) 0.0490(15) -0.0060(13) 0.0102(15) 0.0124(15)
Cl11 0.0392(12) 0.0615(10) 0.0620(14) 0.0153(10) 0.0144(10) 0.0122(9)
Cl12 0.0297(11) 0.118(2) 0.0640(15) -0.0322(14) 0.0122(10) -0.0229(12)
Cl13 0.0376(12) 0.0713(15) 0.0592(15) -0.0270(14) -0.0067(11) -0.0027(13)
Cl14 0.087(2) 0.0387(13) 0.0518(15) 0.0070(12) 0.0113(14) -0.0080(14)
O1 0.027(3) 0.033(3) 0.030(3) -0.007(2) -0.005(2) 0.006(2)
O2 0.028(3) 0.035(3) 0.027(3) -0.004(2) 0.005(2) 0.011(2)
O3 0.026(3) 0.041(3) 0.032(3) -0.003(2) -0.002(2) -0.005(2)
O4 0.035(3) 0.037(3) 0.020(3) 0.002(2) -0.002(2) -0.002(2)
N1 0.019(3) 0.031(4) 0.034(3) 0.010(3) 0.003(3) -0.004(3)
N2 0.021(3) 0.025(3) 0.029(3) 0.005(3) 0.003(3) -0.002(2)
N3 0.023(3) 0.028(3) 0.034(3) -0.006(3) 0.002(3) -0.004(3)
N4 0.023(3) 0.024(3) 0.027(3) -0.001(2) -0.002(2) -0.003(2)
C1 0.029(4) 0.020(3) 0.028(3) 0.004(3) 0.008(3) -0.005(3)
C2 0.024(4) 0.036(4) 0.079(6) 0.021(4) -0.018(4) -0.003(3)
C3 0.030(3) 0.034(3) 0.062(4) 0.004(3) -0.002(3) 0.001(2)
C4 0.028(3) 0.024(3) 0.024(3) 0.004(2) 0.009(3) 0.002(3)
C5 0.031(4) 0.027(3) 0.044(4) 0.005(3) 0.006(3) -0.007(3)
C6 0.044(4) 0.040(4) 0.034(3) -0.001(3) 0.013(3) -0.013(3)
C7 0.062(5) 0.038(3) 0.058(5) -0.005(3) 0.032(4) -0.019(3)
C8 0.038(4) 0.041(4) 0.061(5) 0.016(3) 0.021(3) -0.010(3)
C9 0.034(4) 0.024(3) 0.034(4) 0.001(3) 0.008(3) 0.003(3)
C10 0.048(5) 0.039(5) 0.027(3) 0.003(3) 0.005(3) 0.000(4)
C11 0.078(7) 0.039(4) 0.048(5) 0.002(4) 0.032(5) 0.014(4)
C12 0.079(7) 0.073(6) 0.050(4) -0.022(4) -0.001(4) 0.007(5)
C13 0.039(4) 0.023(3) 0.048(4) 0.003(3) 0.009(3) 0.008(3)
C14 0.072(6) 0.059(5) 0.058(6) 0.025(4) 0.022(5) 0.024(4)
C16 0.038(5) 0.078(7) 0.034(4) -0.006(4) -0.020(3) 0.014(4)
C17 0.020(3) 0.036(4) 0.029(3) 0.000(3) -0.005(2) 0.003(3)
C18 0.034(4) 0.037(4) 0.023(3) 0.005(3) -0.006(3) 0.000(3)
C19 0.051(4) 0.030(3) 0.023(3) -0.005(3) 0.009(3) -0.010(3)
C20 0.046(5) 0.043(4) 0.038(4) -0.008(3) 0.005(4) -0.001(4)
C21 0.045(5) 0.072(6) 0.019(3) -0.004(3) 0.003(3) -0.004(4)
C22 0.056(7) 0.099(9) 0.056(6) -0.037(6) 0.021(5) 0.001(6)
C23 0.063(8) 0.205(16) 0.028(5) 0.002(7) 0.003(5) 0.020(9)
C24 0.026(3) 0.023(3) 0.025(3) 0.003(2) 0.002(2) -0.012(2)
C25 0.022(3) 0.042(4) 0.043(4) -0.017(3) 0.003(3) 0.005(3)
C26 0.039(5) 0.047(5) 0.049(5) -0.020(4) 0.011(4) -0.004(4)
C27 0.034(4) 0.031(4) 0.065(6) -0.009(4) 0.000(4) -0.006(3)
C28 0.035(4) 0.026(3) 0.038(4) 0.001(3) 0.006(3) -0.002(3)
C29 0.026(3) 0.016(2) 0.035(4) 0.003(2) 0.002(3) -0.004(2)
C30 0.039(4) 0.028(3) 0.028(3) -0.004(2) 0.007(3) 0.005(3)
C31 0.060(6) 0.050(5) 0.040(5) 0.003(4) 0.007(4) -0.012(5)
C33 0.018(3) 0.030(3) 0.011(2) 0.001(2) -0.002(2) -0.007(2)
C34 0.031(4) 0.042(4) 0.051(4) -0.012(3) 0.004(3) -0.004(3)
C35 0.023(3) 0.033(3) 0.056(4) -0.025(3) -0.007(3) -0.001(2)
C36 0.028(4) 0.022(3) 0.039(4) -0.010(3) 0.001(3) 0.000(3)
C37 0.044(5) 0.029(4) 0.025(3) -0.001(3) 0.008(3) -0.007(3)
C38 0.078(6) 0.028(4) 0.059(5) 0.006(3) 0.004(4) 0.014(4)
C39 0.042(4) 0.041(4) 0.061(5) -0.010(3) 0.010(3) 0.015(3)
C40 0.058(6) 0.045(4) 0.030(3) 0.003(3) 0.019(3) 0.002(4)
C41 0.042(5) 0.032(4) 0.031(4) -0.007(3) 0.014(3) 0.001(3)
C42 0.049(5) 0.034(5) 0.037(4) 0.000(4) 0.016(4) 0.000(4)
C43 0.062(5) 0.079(6) 0.035(3) -0.020(3) 0.005(3) -0.016(4)
C44 0.051(5) 0.063(6) 0.041(5) 0.003(4) 0.011(4) -0.002(4)
C45 0.041(5) 0.043(4) 0.023(3) 0.001(3) 0.013(3) 0.002(3)
C46 0.062(4) 0.058(4) 0.028(2) 0.0132(17) 0.0176(19) 0.010(2)
C47 0.057(5) 0.058(4) 0.048(4) 0.005(3) 0.009(4) -0.030(4)
C48 0.018(3) 0.029(3) 0.033(4) 0.004(3) -0.002(3) -0.008(2)
C49 0.021(4) 0.033(3) 0.027(3) -0.001(3) 0.005(3) -0.004(3)
C50 0.027(4) 0.028(3) 0.052(5) -0.010(3) 0.010(3) 0.003(3)
C51 0.040(4) 0.021(3) 0.061(5) 0.000(3) 0.011(4) 0.003(3)
C52 0.036(5) 0.026(3) 0.055(6) 0.013(4) -0.003(4) -0.001(3)
C53 0.030(4) 0.034(3) 0.024(3) 0.000(3) -0.001(3) 0.006(3)
C54 0.036(4) 0.053(5) 0.041(4) 0.012(4) 0.007(3) -0.004(4)
C55 0.055(7) 0.141(11) 0.050(6) -0.026(7) 0.004(5) -0.022(7)
C56 0.050(6) 0.071(6) 0.044(5) 0.017(5) 0.013(4) 0.005(5)
C57 0.042(4) 0.030(3) 0.039(4) -0.002(3) 0.016(3) 0.007(3)
C58 0.083(7) 0.050(5) 0.022(4) -0.003(4) 0.006(4) 0.009(5)
C59 0.042(3) 0.042(2) 0.080(5) 0.014(2) 0.044(3) -0.0044(18)
C60 0.038(5) 0.060(6) 0.052(5) 0.008(4) -0.002(4) -0.009(4)
C61 0.042(4) 0.026(3) 0.033(4) -0.003(3) -0.007(3) 0.005(3)
C62 0.031(4) 0.031(3) 0.026(3) 0.001(3) 0.002(3) 0.009(3)
C63 0.021(3) 0.024(3) 0.031(3) -0.002(2) -0.004(2) -0.004(2)
C64 0.046(5) 0.067(6) 0.018(3) 0.006(3) 0.003(3) -0.014(4)
C65 0.077(6) 0.050(5) 0.036(4) -0.011(3) 0.005(3) -0.010(4)
C66 0.034(4) 0.031(4) 0.043(5) 0.006(3) 0.007(3) 0.006(3)
C67 0.069(6) 0.062(5) 0.041(4) 0.010(4) 0.023(4) -0.010(4)
C68 0.032(4) 0.035(4) 0.032(4) -0.005(3) 0.004(3) -0.004(3)

loop_
_atom_type_symbol
_atom_type_description
_atom_type_scat_dispersion_real
_atom_type_scat_dispersion_imag
_atom_type_scat_source
C C 0.0033 0.0016 'International Tables Vol C Tables 4.2.6.8 and 6.1.1.4'
H H 0.0000 0.0000 'International Tables Vol C Tables 4.2.6.8 and 6.1.1.4'
Cl Cl 0.1484 0.1585 'International Tables Vol C Tables 4.2.6.8 and 6.1.1.4'
N N 0.0061 0.0033 'International Tables Vol C Tables 4.2.6.8 and 6.1.1.4'
O O 0.0106 0.0060 'International Tables Vol C Tables 4.2.6.8 and 6.1.1.4'
Pd Pd -0.9988 1.0072 'International Tables Vol C Tables 4.2.6.8 and 6.1.1.4'

loop_
_geom_angle_atom_site_label_1
_geom_angle_atom_site_label_2
_geom_angle_atom_site_label_3
_geom_angle
O2 Pd1 C1 86.5(2)
O2 Pd1 O1 92.6(2)
C1 Pd1 O1 179.0(3)
O2 Pd1 Cl1 178.88(18)
C1 Pd1 Cl1 94.5(2)
O1 Pd1 Cl1 86.53(17)
O4 Pd2 C33 86.4(2)
O4 Pd2 O3 92.8(2)
C33 Pd2 O3 179.3(2)
O4 Pd2 Cl2 179.38(19)
C33 Pd2 Cl2 94.14(18)
O3 Pd2 Cl2 86.61(18)
C17 O1 Pd1 124.8(5)
C19 O2 Pd1 121.3(5)
C61 O3 Pd2 123.9(6)
C63 O4 Pd2 122.5(5)
C1 N1 C24 127.8(7)
C1 N1 C2 112.8(6)
C24 N1 C2 119.3(6)
C1 N2 C4 125.4(7)
C1 N2 C3 114.9(7)
C4 N2 C3 119.4(6)
C33 N3 C36 125.7(7)
C33 N3 C35 110.3(6)
C36 N3 C35 122.7(6)
C33 N4 C48 128.1(6)
C33 N4 C34 112.1(6)
C48 N4 C34 119.8(6)
N2 C1 N1 107.9(6)
N2 C1 Pd1 124.7(5)
N1 C1 Pd1 126.7(5)
N1 C2 C3 104.5(6)
N1 C2 H2A 110.5
C3 C2 H2A 110.7
N1 C2 H2B 111.1
C3 C2 H2B 111.1
H2A C2 H2B 108.9
N2 C3 C2 99.5(7)
N2 C3 H3A 111.6
C2 C3 H3A 111.7
N2 C3 H3B 111.9
C2 C3 H3B 112.1
H3A C3 H3B 109.7
C5 C4 C9 121.7(7)
C5 C4 N2 121.2(7)
C9 C4 N2 117.0(7)
C4 C5 C6 121.1(7)
C4 C5 C13 122.3(7)
C6 C5 C13 116.5(7)
C7 C6 C5 117.6(8)
C7 C6 H6A 121.1
C5 C6 H6A 121.2
C6 C7 C8 121.1(8)
C6 C7 H7A 119.5
C8 C7 H7A 119.3
C7 C8 C9 121.1(8)
C7 C8 H8A 119.3
C9 C8 H8A 119.6
C4 C9 C8 116.7(7)
C4 C9 C10 122.5(7)
C8 C9 C10 120.8(8)
C11 C10 C12 111.1(7)
C11 C10 C9 111.6(8)
C12 C10 C9 110.4(7)
C11 C10 H10A 108.2
C12 C10 H10A 107.6
C9 C10 H10A 107.8
C10 C11 H11A 109.3
C10 C11 H11B 109.8
H11A C11 H11B 109.5
C10 C11 H11C 109.3
H11A C11 H11C 109.5
H11B C11 H11C 109.5
C10 C12 H12A 109.7
C10 C12 H12B 109.2
H12A C12 H12B 109.5
C10 C12 H12C 109.6
H12A C12 H12C 109.5
H12B C12 H12C 109.5
C5 C13 C14 110.5(7)
C5 C13 C15 113.7(7)
C14 C13 C15 111.7(8)
C5 C13 H13A 107.0
C14 C13 H13A 106.7
C15 C13 H13A 106.8
C13 C14 H14A 109.9
C13 C14 H14B 109.2
H14A C14 H14B 109.4
C13 C14 H14C 109.4
H14A C14 H14C 109.5
H14B C14 H14C 109.5
C13 C15 H15A 109.6
C13 C15 H15B 109.6
H15A C15 H15B 109.5
C13 C15 H15C 109.2
H15A C15 H15C 109.5
H15B C15 H15C 109.5
C17 C16 H16A 109.4
C17 C16 H16B 109.4
H16A C16 H16B 109.5
C17 C16 H16C 109.7
H16A C16 H16C 109.5
H16B C16 H16C 109.5
O1 C17 C18 125.1(7)
O1 C17 C16 117.0(7)
C18 C17 C16 117.9(7)
C19 C18 C17 125.8(7)
C19 C18 H18A 117.1
C17 C18 H18A 117.1
O2 C19 C18 130.0(7)
O2 C19 C20 113.4(7)
C18 C19 C20 116.6(7)
C19 C20 H20A 109.5
C19 C20 H20B 109.5
H20A C20 H20B 109.5
C19 C20 H20C 109.5
H20A C20 H20C 109.5
H20B C20 H20C 109.5
C25 C21 C22 112.0(9)
C25 C21 C23 110.3(8)
C22 C21 C23 111.8(9)
C25 C21 H21A 107.4
C22 C21 H21A 107.5
C23 C21 H21A 107.6
C21 C22 H22A 109.4
C21 C22 H22B 109.6
H22A C22 H22B 109.5
C21 C22 H22C 109.5
H22A C22 H22C 109.5
H22B C22 H22C 109.5
C21 C23 H23A 109.6
C21 C23 H23B 109.5
H23A C23 H23B 109.5
C21 C23 H23C 109.4
H23A C23 H23C 109.5
H23B C23 H23C 109.5
C29 C24 C25 121.9(7)
C29 C24 N1 117.2(7)
C25 C24 N1 120.8(7)
C26 C25 C24 117.7(8)
C26 C25 C21 120.2(8)
C24 C25 C21 121.8(8)
C27 C26 C25 123.7(8)
C27 C26 H26A 118.2
C25 C26 H26A 118.1
C26 C27 C28 118.4(8)
C26 C27 H27A 120.9
C28 C27 H27A 120.7
C29 C28 C27 120.0(8)
C29 C28 H28A 119.8
C27 C28 H28A 120.3
C24 C29 C28 118.4(7)
C24 C29 C30 123.1(6)
C28 C29 C30 118.5(7)
C32 C30 C29 110.3(7)
C32 C30 C31 109.2(7)
C29 C30 C31 110.1(7)
C32 C30 H30A 109.1
C29 C30 H30A 109.0
C31 C30 H30A 109.1
C30 C31 H31A 109.6
C30 C31 H31B 109.4
H31A C31 H31B 109.5
C30 C31 H31C 109.5
H31A C31 H31C 109.5
H31B C31 H31C 109.5
C30 C32 H32A 109.5
C30 C32 H32B 109.5
H32A C32 H32B 109.4
C30 C32 H32C 109.5
H32A C32 H32C 109.4
H32B C32 H32C 109.4
N4 C33 N3 108.9(6)
N4 C33 Pd2 126.2(5)
N3 C33 Pd2 124.1(5)
C35 C34 N4 101.0(7)
C35 C34 H34A 111.8
N4 C34 H34A 111.8
C35 C34 H34B 111.3
N4 C34 H34B 111.3
H34A C34 H34B 109.4
C34 C35 N3 105.1(7)
C34 C35 H35A 110.9
N3 C35 H35A 110.9
C34 C35 H35B 110.5
N3 C35 H35B 110.7
H35A C35 H35B 108.7
C41 C36 C37 121.3(7)
C41 C36 N3 120.1(8)
C37 C36 N3 118.5(7)
C38 C37 C36 116.9(7)
C38 C37 C45 122.1(8)
C36 C37 C45 120.8(7)
C39 C38 C37 123.5(9)
C39 C38 H38A 118.3
C37 C38 H38A 118.2
C38 C39 C40 116.4(9)
C38 C39 H39A 121.6
C40 C39 H39A 122.0
C41 C40 C39 124.1(8)
C41 C40 H40A 117.8
C39 C40 H40A 118.1
C36 C41 C40 116.7(8)
C36 C41 C42 121.6(8)
C40 C41 C42 121.4(7)
C41 C42 C44 111.2(8)
C41 C42 C43 111.1(8)
C44 C42 C43 110.2(7)
C41 C42 H42A 108.1
C44 C42 H42A 107.7
C43 C42 H42A 108.4
C42 C43 H43A 109.5
C42 C43 H43B 109.8
H43A C43 H43B 109.5
C42 C43 H43C 109.1
H43A C43 H43C 109.5
H43B C43 H43C 109.5
C42 C44 H44A 109.7
C42 C44 H44B 109.5
H44A C44 H44B 109.5
C42 C44 H44C 109.2
H44A C44 H44C 109.5
H44B C44 H44C 109.5
C37 C45 C46 110.2(7)
C37 C45 C47 108.7(7)
C46 C45 C47 108.4(7)
C37 C45 H45A 109.7
C46 C45 H45A 109.9
C47 C45 H45A 109.9
C45 C46 H46A 109.3
C45 C46 H46B 109.7
H46A C46 H46B 109.5
C45 C46 H46C 109.3
H46A C46 H46C 109.5
H46B C46 H46C 109.5
C45 C47 H47A 109.1
C45 C47 H47B 109.6
H47A C47 H47B 109.5
C45 C47 H47C 109.8
H47A C47 H47C 109.5
H47B C47 H47C 109.5
C49 C48 C53 120.1(7)
C49 C48 N4 120.8(7)
C53 C48 N4 118.7(7)
C48 C49 C50 117.4(8)
C48 C49 C57 120.4(7)
C50 C49 C57 122.1(8)
C51 C50 C49 124.0(8)
C51 C50 H50A 117.8
C49 C50 H50A 118.2
C50 C51 C52 120.1(8)
C50 C51 H51A 120.1
C52 C51 H51A 119.8
C51 C52 C53 119.3(8)
C51 C52 H52A 120.3
C53 C52 H52A 120.3
C48 C53 C52 119.0(7)
C48 C53 C54 121.1(7)
C52 C53 C54 119.9(8)
C53 C54 C56 111.7(9)
C53 C54 C55 110.1(8)
C56 C54 C55 109.0(9)
C53 C54 H54A 108.7
C56 C54 H54A 108.6
C55 C54 H54A 108.6
C54 C55 H55A 109.4
C54 C55 H55B 109.6
H55A C55 H55B 109.5
C54 C55 H55C 109.4
H55A C55 H55C 109.5
H55B C55 H55C 109.5
C54 C56 H56A 109.5
C54 C56 H56B 109.4
H56A C56 H56B 109.5
C54 C56 H56C 109.5
H56A C56 H56C 109.5
H56B C56 H56C 109.5
C49 C57 C58 112.0(8)
C49 C57 C59 106.8(7)
C58 C57 C59 115.3(7)
C49 C57 H57A 107.5
C58 C57 H57A 107.4
C59 C57 H57A 107.4
C57 C58 H58A 109.5
C57 C58 H58B 109.4
H58A C58 H58B 109.5
C57 C58 H58C 109.5
H58A C58 H58C 109.5
H58B C58 H58C 109.5
C57 C59 H59A 109.5
C57 C59 H59B 109.5
H59A C59 H59B 109.4
C57 C59 H59C 109.6
H59A C59 H59C 109.4
H59B C59 H59C 109.4
C61 C60 H60A 109.7
C61 C60 H60B 109.2
H60A C60 H60B 109.5
C61 C60 H60C 109.5
H60A C60 H60C 109.5
H60B C60 H60C 109.5
O3 C61 C62 123.9(8)
O3 C61 C60 116.2(8)
C62 C61 C60 119.8(8)
C61 C62 C63 128.7(7)
C61 C62 H62A 115.6
C63 C62 H62A 115.6
O4 C63 C62 127.8(7)
O4 C63 C64 114.7(6)
C62 C63 C64 117.4(6)
C63 C64 H64A 109.5
C63 C64 H64B 109.5
H64A C64 H64B 109.5
C63 C64 H64C 109.5
H64A C64 H64C 109.5
H64B C64 H64C 109.5
Cl7 C65 Cl6 111.5(7)
Cl7 C65 Cl8 110.6(6)
Cl6 C65 Cl8 108.4(6)
Cl7 C65 H65A 108.7
Cl6 C65 H65A 108.8
Cl8 C65 H65A 108.8
Cl11 C66 Cl10 112.1(5)
Cl11 C66 Cl9 112.7(5)
Cl10 C66 Cl9 110.0(5)
Cl11 C66 H66A 107.3
Cl10 C66 H66A 107.4
Cl9 C66 H66A 107.2
Cl3 C67 Cl5 113.1(6)
Cl3 C67 Cl4 110.3(6)
Cl5 C67 Cl4 111.1(6)
Cl3 C67 H67A 107.3
Cl5 C67 H67A 107.3
Cl4 C67 H67A 107.4
Cl12 C68 Cl14 107.1(5)
Cl12 C68 Cl13 111.0(5)
Cl14 C68 Cl13 109.8(5)
Cl12 C68 H68A 109.6
Cl14 C68 H68A 109.6
Cl13 C68 H68A 109.7

loop_
_geom_bond_atom_site_label_1
_geom_bond_atom_site_label_2
_geom_bond_distance
Pd1 O2 1.977(5)
Pd1 C1 1.987(7)
Pd1 O1 2.071(5)
Pd1 Cl1 2.238(2)
Pd2 O4 1.993(6)
Pd2 C33 2.007(6)
Pd2 O3 2.094(6)
Pd2 Cl2 2.240(2)
Cl3 C67 1.711(12)
Cl4 C67 1.815(12)
Cl5 C67 1.738(12)
Cl6 C65 1.780(11)
Cl7 C65 1.749(12)
Cl8 C65 1.783(12)
Cl9 C66 1.786(9)
Cl10 C66 1.721(9)
Cl11 C66 1.706(9)
Cl12 C68 1.742(9)
Cl13 C68 1.782(9)
Cl14 C68 1.750(9)
O1 C17 1.238(9)
O2 C19 1.297(9)
O3 C61 1.290(9)
O4 C63 1.273(8)
N1 C1 1.350(9)
N1 C24 1.440(9)
N1 C2 1.487(10)
N2 C1 1.344(9)
N2 C4 1.435(10)
N2 C3 1.521(11)
N3 C33 1.333(9)
N3 C36 1.450(10)
N3 C35 1.486(10)
N4 C33 1.330(9)
N4 C48 1.436(10)
N4 C34 1.503(11)
C2 C3 1.549(13)
C2 H2A 0.9900
C2 H2B 0.9900
C3 H3A 0.9900
C3 H3B 0.9900
C4 C5 1.364(11)
C4 C9 1.378(11)
C5 C6 1.418(11)
C5 C13 1.473(11)
C6 C7 1.357(12)
C6 H6A 0.9500
C7 C8 1.380(13)
C7 H7A 0.9500
C8 C9 1.418(11)
C8 H8A 0.9500
C9 C10 1.536(11)
C10 C11 1.500(12)
C10 C12 1.528(13)
C10 H10A 1.0000
C11 H11A 0.9800
C11 H11B 0.9800
C11 H11C 0.9800
C12 H12A 0.9800
C12 H12B 0.9800
C12 H12C 0.9800
C13 C14 1.521(12)
C13 C15 1.551(12)
C13 H13A 1.0000
C14 H14A 0.9801
C14 H14B 0.9801
C14 H14C 0.9801
C15 H15A 0.9800
C15 H15B 0.9800
C15 H15C 0.9800
C16 C17 1.553(10)
C16 H16A 0.9800
C16 H16B 0.9800
C16 H16C 0.9800
C17 C18 1.393(11)
C18 C19 1.371(11)
C18 H18A 0.9500
C19 C20 1.502(11)
C20 H20A 0.9800
C20 H20B 0.9800
C20 H20C 0.9800
C21 C25 1.477(12)
C21 C22 1.482(14)
C21 C23 1.568(13)
C21 H21A 1.0000
C22 H22A 0.9800
C22 H22B 0.9800
C22 H22C 0.9800
C23 H23A 0.9801
C23 H23B 0.9801
C23 H23C 0.9801
C24 C29 1.370(10)
C24 C25 1.390(11)
C25 C26 1.388(13)
C26 C27 1.325(14)
C26 H26A 0.9500
C27 C28 1.426(12)
C27 H27A 0.9500
C28 C29 1.408(11)
C28 H28A 0.9500
C29 C30 1.529(11)
C30 C32 1.490(12)
C30 C31 1.556(12)
C30 H30A 1.0000
C31 H31A 0.9800
C31 H31B 0.9800
C31 H31C 0.9800
C32 H32A 0.9806
C32 H32B 0.9806
C32 H32C 0.9806
C34 C35 1.457(12)
C34 H34A 0.9900
C34 H34B 0.9900
C35 H35A 0.9900
C35 H35B 0.9900
C36 C41 1.357(11)
C36 C37 1.440(11)
C37 C38 1.355(13)
C37 C45 1.508(10)
C38 C39 1.340(14)
C38 H38A 0.9500
C39 C40 1.389(13)
C39 H39A 0.9500
C40 C41 1.361(12)
C40 H40A 0.9500
C41 C42 1.509(12)
C42 C44 1.528(12)
C42 C43 1.575(12)
C42 H42A 1.0000
C43 H43A 0.9800
C43 H43B 0.9800
C43 H43C 0.9800
C44 H44A 0.9800
C44 H44B 0.9800
C44 H44C 0.9800
C45 C46 1.535(11)
C45 C47 1.564(12)
C45 H45A 1.0000
C46 H46A 0.9800
C46 H46B 0.9800
C46 H46C 0.9800
C47 H47A 0.9801
C47 H47B 0.9801
C47 H47C 0.9801
C48 C49 1.379(10)
C48 C53 1.390(10)
C49 C50 1.382(12)
C49 C57 1.475(11)
C50 C51 1.300(12)
C50 H50A 0.9500
C51 C52 1.373(13)
C51 H51A 0.9500
C52 C53 1.402(11)
C52 H52A 0.9500
C53 C54 1.491(12)
C54 C56 1.538(13)
C54 C55 1.546(13)
C54 H54A 1.0000
C55 H55A 0.9800
C55 H55B 0.9800
C55 H55C 0.9800
C56 H56A 0.9800
C56 H56B 0.9800
C56 H56C 0.9800
C57 C58 1.522(13)
C57 C59 1.574(11)
C57 H57A 1.0000
C58 H58A 0.9800
C58 H58B 0.9800
C58 H58C 0.9800
C59 H59A 0.9806
C59 H59B 0.9806
C59 H59C 0.9806
C60 C61 1.518(12)
C60 H60A 0.9800
C60 H60B 0.9800
C60 H60C 0.9800
C61 C62 1.349(11)
C62 C63 1.429(10)
C62 H62A 0.9500
C63 C64 1.459(10)
C64 H64A 0.9800
C64 H64B 0.9800
C64 H64C 0.9800
C65 H65A 1.0000
C66 H66A 1.0000
C67 H67A 1.0000
C68 H68A 1.0000
